data_7204151
loop_
_publ_author_name
'Suzuki, Takanori'
'Ono, Kazunori'
'Kawai, Hidetoshi'
'Tsuji, Takashi'

_publ_section_title
;
 Low-temperature X-ray structural analysis of propanedinitrile
 derivatives substituted with a bis(4-dimethylaminophenyl)methyl group:
 the origin of elongation of the donor--acceptor substituted C--C
 bond&#x2020;
;
_journal_issue 9
_journal_name_full 'Journal of the Chemical Society, Perkin Transactions 2'
_journal_page_first 1798
_journal_paper_doi 10.1039/b103269k
_journal_year 2001
_chemical_formula_moiety 'C28 H28 N4 '
_chemical_formula_sum 'C28 H28 N4'
_chemical_formula_weight 420.56
_space_group_IT_number 14
_symmetry_cell_setting monoclinic
_symmetry_Int_Tables_number 14
_symmetry_space_group_name_Hall '-P 2yn'
_symmetry_space_group_name_H-M 'P 1 21/n 1'
_audit_creation_date 'Tue Sep 12 10:20:11 2000'
_audit_creation_method 'by teXsan'
_cell_angle_alpha 90
_cell_angle_beta 99.1048(6)
_cell_angle_gamma 90
_cell_formula_units_Z 4
_cell_length_a 9.490(1)
_cell_length_b 23.201(2)
_cell_length_c 10.4463(3)
_cell_measurement_temperature 123.2
_cell_volume 2271.1(3)
_computing_data_reduction 'teXsan Ver. 1.10'
_computing_publication_material 'teXsan Ver. 1.10'
_computing_structure_refinement 'teXsan Ver. 1.10'
_computing_structure_solution SIR92
_diffrn_measured_fraction_theta_full 0.9254
_diffrn_measured_fraction_theta_max 0.9254
_diffrn_measurement_device_type 'Rigaku/MSC Mercury CCD'
_diffrn_measurement_method \w
_diffrn_radiation_type 'Mo K\a'
_diffrn_radiation_wavelength 0.7107
_diffrn_reflns_av_R_equivalents 0.014
_diffrn_reflns_limit_h_max 12
_diffrn_reflns_limit_h_min 0
_diffrn_reflns_limit_k_max 30
_diffrn_reflns_limit_k_min 0
_diffrn_reflns_limit_l_max 13
_diffrn_reflns_limit_l_min -13
_diffrn_reflns_number 11671
_diffrn_reflns_theta_full 27.88
_diffrn_reflns_theta_max 27.88
_exptl_absorpt_coefficient_mu 0.074
_exptl_absorpt_correction_type none
_exptl_crystal_colour colorless
_exptl_crystal_density_diffrn 1.230
_exptl_crystal_density_method 'not measured'
_exptl_crystal_description prism
_exptl_crystal_size_max 0.600
_exptl_crystal_size_mid 0.200
_exptl_crystal_size_min 0.150
_refine_diff_density_max 0.28
_refine_diff_density_min -0.42
_refine_ls_extinction_method none
_refine_ls_goodness_of_fit_ref 2.543
_refine_ls_hydrogen_treatment noref
_refine_ls_number_parameters 289
_refine_ls_number_reflns 4169
_refine_ls_R_factor_gt 0.0544
_refine_ls_shift/su_max 0.0004
_refine_ls_structure_factor_coef F
_refine_ls_weighting_details 'w = 1/[\s^2^(Fo) + 0.00063|Fo|^2^]'
_refine_ls_weighting_scheme calc
_refine_ls_wR_factor_ref 0.0827
_reflns_number_gt 4169
_reflns_number_total 5013
_reflns_threshold_expression F^2^>3.0\s(F^2^)
_cod_data_source_file b103269k.txt
_cod_data_source_block tetralin_(from_EtOH)_-150
_cod_original_cell_volume 2271.0(3)
_cod_original_formula_sum 'C28 H28 N4 '
_cod_database_code 7204151

loop_
_symmetry_equiv_pos_as_xyz
x,y,z
1/2-x,1/2+y,1/2-z
-x,-y,-z
1/2+x,1/2-y,1/2+z

loop_
_atom_site_label
_atom_site_type_symbol
_atom_site_fract_x
_atom_site_fract_y
_atom_site_fract_z
_atom_site_U_iso_or_equiv
_atom_site_adp_type
_atom_site_occupancy
_atom_site_calc_flag
_atom_site_refinement_flags
_atom_site_disorder_assembly
_atom_site_disorder_group
N(1) N -0.6286(2) -0.01983(8) -1.1818(2) 0.0362(4) Uani 1.00 d . . .
N(2) N -0.6313(2) -0.39205(7) -0.8874(2) 0.0301(4) Uani 1.00 d . . .
N(3) N -0.5986(2) -0.10395(7) -0.6172(2) 0.0329(4) Uani 1.00 d . . .
N(4) N -1.0219(2) -0.05508(7) -0.6628(1) 0.0305(4) Uani 1.00 d . . .
C(1) C -0.8841(2) -0.16824(7) -0.8379(1) 0.0191(4) Uani 1.00 d . . .
C(2) C -0.8573(2) -0.14357(7) -0.6930(1) 0.0207(4) Uani 1.00 d . . .
C(3) C -0.8940(2) -0.19007(8) -0.5971(2) 0.0251(4) Uani 1.00 d . . .
C(4) C -1.0393(2) -0.21870(8) -0.6456(2) 0.0275(4) Uani 1.00 d . . .
C(5) C -1.1196(2) -0.19556(7) -0.7714(2) 0.0226(4) Uani 1.00 d . . .
C(6) C -1.2687(2) -0.19871(8) -0.7954(2) 0.0270(4) Uani 1.00 d . . .
C(7) C -1.3448(2) -0.18142(8) -0.9137(2) 0.0293(4) Uani 1.00 d . . .
C(8) C -1.2730(2) -0.16004(8) -1.0090(2) 0.0283(4) Uani 1.00 d . . .
C(9) C -1.1251(2) -0.15482(7) -0.9850(2) 0.0237(4) Uani 1.00 d . . .
C(10) C -1.0476(2) -0.17248(7) -0.8675(1) 0.0199(4) Uani 1.00 d . . .
C(11) C -0.8202(2) -0.12817(7) -0.9313(1) 0.0194(4) Uani 1.00 d . . .
C(12) C -0.7456(2) -0.15044(7) -1.0248(2) 0.0236(4) Uani 1.00 d . . .
C(13) C -0.6833(2) -0.11543(8) -1.1085(2) 0.0263(4) Uani 1.00 d . . .
C(14) C -0.6926(2) -0.05509(8) -1.1024(2) 0.0246(4) Uani 1.00 d . . .
C(15) C -0.7720(2) -0.03258(8) -1.0111(2) 0.0289(4) Uani 1.00 d . . .
C(16) C -0.8339(2) -0.06818(8) -0.9293(2) 0.0279(4) Uani 1.00 d . . .
C(17) C -0.5550(3) -0.0435(1) -1.2784(3) 0.0542(7) Uani 1.00 d . . .
C(18) C -0.6275(2) 0.04209(9) -1.1623(2) 0.0330(5) Uani 1.00 d . . .
C(19) C -0.8190(2) -0.22875(7) -0.8404(1) 0.0199(4) Uani 1.00 d . . .
C(20) C -0.6758(2) -0.24016(7) -0.7904(1) 0.0222(4) Uani 1.00 d . . .
C(21) C -0.6142(2) -0.29387(8) -0.8018(2) 0.0232(4) Uani 1.00 d . . .
C(22) C -0.6929(2) -0.33951(7) -0.8670(2) 0.0232(4) Uani 1.00 d . . .
C(23) C -0.8365(2) -0.32826(8) -0.9164(2) 0.0266(4) Uani 1.00 d . . .
C(24) C -0.8967(2) -0.27447(8) -0.9035(2) 0.0250(4) Uani 1.00 d . . .
C(25) C -0.4940(2) -0.40743(9) -0.8142(2) 0.0317(5) Uani 1.00 d . . .
C(26) C -0.7215(2) -0.43949(8) -0.9416(2) 0.0339(5) Uani 1.00 d . . .
C(27) C -0.7100(2) -0.12200(8) -0.6528(2) 0.0245(4) Uani 1.00 d . . .
C(28) C -0.9512(2) -0.09335(7) -0.6803(1) 0.0226(4) Uani 1.00 d . . .
H(1) H -0.8164 -0.2203 -0.5915 0.0162 Uiso 1.00 calc . . .
H(2) H -0.8980 -0.1708 -0.5117 0.0162 Uiso 1.00 calc . . .
H(3) H -1.0249 -0.2611 -0.6558 0.0162 Uiso 1.00 calc . . .
H(4) H -1.0980 -0.2171 -0.5756 0.0162 Uiso 1.00 calc . . .
H(5) H -1.3173 -0.2175 -0.7251 0.0162 Uiso 1.00 calc . . .
H(6) H -1.4509 -0.1812 -0.9314 0.0162 Uiso 1.00 calc . . .
H(7) H -1.3287 -0.1485 -1.1003 0.0162 Uiso 1.00 calc . . .
H(8) H -1.0738 -0.1373 -1.0483 0.0162 Uiso 1.00 calc . . .
H(9) H -0.7330 -0.1927 -1.0308 0.0162 Uiso 1.00 calc . . .
H(10) H -0.6344 -0.1357 -1.1742 0.0162 Uiso 1.00 calc . . .
H(11) H -0.7762 0.0103 -0.9989 0.0162 Uiso 1.00 calc . . .
H(12) H -0.8995 -0.0515 -0.8682 0.0162 Uiso 1.00 calc . . .
H(13) H -0.4486 -0.0627 -1.2123 0.0162 Uiso 1.00 calc . . .
H(14) H -0.6298 -0.0691 -1.3437 0.0162 Uiso 1.00 calc . . .
H(15) H -0.5295 -0.0126 -1.3332 0.0162 Uiso 1.00 calc . . .
H(16) H -0.5607 0.0612 -1.2233 0.0162 Uiso 1.00 calc . . .
H(17) H -0.5750 0.0527 -1.0641 0.0162 Uiso 1.00 calc . . .
H(18) H -0.7316 0.0564 -1.1810 0.0162 Uiso 1.00 calc . . .
H(19) H -0.6160 -0.2090 -0.7460 0.0162 Uiso 1.00 calc . . .
H(20) H -0.5167 -0.2992 -0.7691 0.0162 Uiso 1.00 calc . . .
H(21) H -0.8998 -0.3582 -0.9612 0.0162 Uiso 1.00 calc . . .
H(22) H -0.9980 -0.2669 -0.9416 0.0162 Uiso 1.00 calc . . .
H(23) H -0.4232 -0.3726 -0.8157 0.0162 Uiso 1.00 calc . . .
H(24) H -0.4547 -0.4444 -0.8502 0.0162 Uiso 1.00 calc . . .
H(25) H -0.4941 -0.4057 -0.7231 0.0162 Uiso 1.00 calc . . .
H(26) H -0.6588 -0.4717 -0.9610 0.0162 Uiso 1.00 calc . . .
H(27) H -0.7755 -0.4279 -1.0353 0.0162 Uiso 1.00 calc . . .
H(28) H -0.7824 -0.4509 -0.8707 0.0162 Uiso 1.00 calc . . .

loop_
_atom_site_aniso_label
_atom_site_aniso_U_11
_atom_site_aniso_U_22
_atom_site_aniso_U_33
_atom_site_aniso_U_12
_atom_site_aniso_U_13
_atom_site_aniso_U_23
N(1) 0.0434(9) 0.0314(9) 0.0391(9) -0.0019(7) 0.0227(7) 0.0062(7)
N(2) 0.0287(7) 0.0235(8) 0.0364(8) 0.0057(6) 0.0003(6) -0.0045(6)
N(3) 0.0305(8) 0.0325(9) 0.0333(8) -0.0035(6) -0.0021(6) 0.0009(6)
N(4) 0.0322(8) 0.0266(8) 0.0347(8) -0.0018(6) 0.0117(6) -0.0042(6)
C(1) 0.0181(7) 0.0194(8) 0.0195(7) -0.0006(5) 0.0027(5) -0.0002(6)
C(2) 0.0210(7) 0.0206(8) 0.0201(7) -0.0020(6) 0.0022(6) 0.0001(6)
C(3) 0.0292(8) 0.0251(8) 0.0212(7) -0.0030(6) 0.0046(6) 0.0029(6)
C(4) 0.0289(8) 0.0274(9) 0.0270(8) -0.0053(7) 0.0070(6) 0.0045(7)
C(5) 0.0225(7) 0.0195(8) 0.0267(8) -0.0021(6) 0.0064(6) -0.0019(6)
C(6) 0.0230(8) 0.0251(9) 0.0346(9) -0.0033(6) 0.0098(7) -0.0033(7)
C(7) 0.0185(7) 0.0302(9) 0.0388(10) -0.0012(6) 0.0030(7) -0.0059(7)
C(8) 0.0218(8) 0.0305(9) 0.0311(9) 0.0008(7) -0.0007(6) -0.0024(7)
C(9) 0.0216(8) 0.0238(8) 0.0258(8) -0.0010(6) 0.0045(6) -0.0016(6)
C(10) 0.0175(7) 0.0186(7) 0.0236(7) -0.0004(5) 0.0034(6) -0.0027(6)
C(11) 0.0176(7) 0.0216(8) 0.0185(7) -0.0001(6) 0.0017(6) 0.0001(6)
C(12) 0.0239(7) 0.0226(8) 0.0250(8) 0.0041(6) 0.0062(6) 0.0020(6)
C(13) 0.0248(8) 0.0298(9) 0.0260(8) 0.0069(6) 0.0091(6) 0.0040(7)
C(14) 0.0213(7) 0.0294(9) 0.0235(8) -0.0016(6) 0.0045(6) 0.0043(6)
C(15) 0.0378(9) 0.0222(8) 0.0290(8) -0.0023(7) 0.0120(7) 0.0001(7)
C(16) 0.0358(9) 0.0215(8) 0.0296(9) -0.0008(7) 0.0150(7) -0.0010(6)
C(17) 0.072(2) 0.044(1) 0.058(1) 0.015(1) 0.048(1) 0.017(1)
C(18) 0.0328(9) 0.0301(10) 0.0375(10) -0.0034(7) 0.0096(7) 0.0090(8)
C(19) 0.0203(7) 0.0191(8) 0.0205(7) 0.0002(6) 0.0039(6) 0.0014(6)
C(20) 0.0200(7) 0.0218(8) 0.0241(7) -0.0014(6) 0.0017(6) 0.0003(6)
C(21) 0.0201(7) 0.0248(8) 0.0239(8) 0.0027(6) 0.0017(6) 0.0011(6)
C(22) 0.0254(8) 0.0213(8) 0.0234(7) 0.0029(6) 0.0058(6) 0.0003(6)
C(23) 0.0232(8) 0.0240(9) 0.0316(9) -0.0014(6) 0.0017(6) -0.0049(7)
C(24) 0.0192(7) 0.0244(9) 0.0300(8) 0.0000(6) 0.0000(6) -0.0026(6)
C(25) 0.0327(9) 0.0297(9) 0.0311(9) 0.0097(7) 0.0000(7) -0.0018(7)
C(26) 0.0313(9) 0.0249(9) 0.047(1) -0.0004(7) 0.0116(8) -0.0093(8)
C(27) 0.0260(8) 0.0240(8) 0.0227(8) -0.0020(6) 0.0017(6) -0.0002(6)
C(28) 0.0250(7) 0.0221(8) 0.0210(7) -0.0046(6) 0.0048(6) -0.0011(6)

loop_
_atom_type_symbol
_atom_type_description
_atom_type_scat_dispersion_real
_atom_type_scat_dispersion_imag
_atom_type_scat_source
C C 0.003 0.002
;International Tables for Crystallography
(1992, Vol. C, Tables 4.2.6.8 and 6.1.1.1)
;
H H 0.000 0.000
;International Tables for Crystallography
(1992, Vol. C, Table 6.1.1.2)
;
N N 0.006 0.003
;International Tables for Crystallography
(1992, Vol. C, Tables 4.2.6.8 and 6.1.1.1)
;

loop_
_geom_angle_atom_site_label_1
_geom_angle_atom_site_label_2
_geom_angle_atom_site_label_3
_geom_angle
_geom_angle_site_symmetry_1
_geom_angle_site_symmetry_2
_geom_angle_site_symmetry_3
_geom_angle_publ_flag
C(14) N(1) C(17) 120.8(2) . 1_555 1_555 yes
C(14) N(1) C(18) 119.9(2) . 1_555 1_555 yes
C(17) N(1) C(18) 119.2(2) . 1_555 1_555 yes
C(22) N(2) C(25) 120.2(1) . 1_555 1_555 yes
C(22) N(2) C(26) 119.4(1) . 1_555 1_555 yes
C(25) N(2) C(26) 116.4(1) . 1_555 1_555 yes
C(2) C(1) C(10) 102.6(1) . 1_555 1_555 yes
C(2) C(1) C(11) 111.3(1) . 1_555 1_555 yes
C(2) C(1) C(19) 109.8(1) . 1_555 1_555 yes
C(10) C(1) C(11) 113.4(1) . 1_555 1_555 yes
C(10) C(1) C(19) 109.5(1) . 1_555 1_555 yes
C(11) C(1) C(19) 109.9(1) . 1_555 1_555 yes
C(1) C(2) C(3) 110.1(1) . 1_555 1_555 yes
C(1) C(2) C(27) 113.0(1) . 1_555 1_555 yes
C(1) C(2) C(28) 110.9(1) . 1_555 1_555 yes
C(3) C(2) C(27) 110.5(1) . 1_555 1_555 yes
C(3) C(2) C(28) 106.8(1) . 1_555 1_555 yes
C(27) C(2) C(28) 105.2(1) . 1_555 1_555 yes
C(2) C(3) C(4) 111.6(1) . 1_555 1_555 yes
C(3) C(4) C(5) 115.8(1) . 1_555 1_555 yes
C(4) C(5) C(6) 119.6(1) . 1_555 1_555 yes
C(4) C(5) C(10) 121.5(1) . 1_555 1_555 yes
C(6) C(5) C(10) 118.9(2) . 1_555 1_555 yes
C(5) C(6) C(7) 120.9(2) . 1_555 1_555 yes
C(6) C(7) C(8) 119.8(1) . 1_555 1_555 yes
C(7) C(8) C(9) 119.9(2) . 1_555 1_555 yes
C(8) C(9) C(10) 120.7(1) . 1_555 1_555 yes
C(1) C(10) C(5) 118.0(1) . 1_555 1_555 yes
C(1) C(10) C(9) 122.4(1) . 1_555 1_555 yes
C(5) C(10) C(9) 119.6(1) . 1_555 1_555 yes
C(1) C(11) C(12) 121.0(1) . 1_555 1_555 yes
C(1) C(11) C(16) 123.0(1) . 1_555 1_555 yes
C(12) C(11) C(16) 116.0(1) . 1_555 1_555 yes
C(11) C(12) C(13) 122.5(2) . 1_555 1_555 yes
C(12) C(13) C(14) 121.1(2) . 1_555 1_555 yes
N(1) C(14) C(13) 122.0(2) . 1_555 1_555 yes
N(1) C(14) C(15) 121.6(2) . 1_555 1_555 yes
C(13) C(14) C(15) 116.4(1) . 1_555 1_555 yes
C(14) C(15) C(16) 121.5(2) . 1_555 1_555 yes
C(11) C(16) C(15) 122.3(2) . 1_555 1_555 yes
C(1) C(19) C(20) 122.3(1) . 1_555 1_555 yes
C(1) C(19) C(24) 121.2(1) . 1_555 1_555 yes
C(20) C(19) C(24) 116.2(1) . 1_555 1_555 yes
C(19) C(20) C(21) 122.2(1) . 1_555 1_555 yes
C(20) C(21) C(22) 121.2(1) . 1_555 1_555 yes
N(2) C(22) C(21) 122.2(1) . 1_555 1_555 yes
N(2) C(22) C(23) 121.1(2) . 1_555 1_555 yes
C(21) C(22) C(23) 116.6(1) . 1_555 1_555 yes
C(22) C(23) C(24) 121.5(2) . 1_555 1_555 yes
C(19) C(24) C(23) 122.3(1) . 1_555 1_555 yes
N(3) C(27) C(2) 176.8(2) . 1_555 1_555 yes
N(4) C(28) C(2) 176.0(2) . 1_555 1_555 yes

loop_
_geom_bond_atom_site_label_1
_geom_bond_atom_site_label_2
_geom_bond_distance
_geom_bond_site_symmetry_1
_geom_bond_site_symmetry_2
_geom_bond_publ_flag
N(1) C(14) 1.373(2) . . yes
N(1) C(17) 1.425(3) . . yes
N(1) C(18) 1.451(3) . . yes
N(2) C(22) 1.383(2) . . yes
N(2) C(25) 1.447(2) . . yes
N(2) C(26) 1.453(2) . . yes
N(3) C(27) 1.143(2) . . yes
N(4) C(28) 1.145(2) . . yes
C(1) C(2) 1.600(2) . . yes
C(1) C(10) 1.537(2) . . yes
C(1) C(11) 1.540(2) . . yes
C(1) C(19) 1.536(2) . . yes
C(2) C(3) 1.549(2) . . yes
C(2) C(27) 1.482(2) . . yes
C(2) C(28) 1.486(2) . . yes
C(3) C(4) 1.542(2) . . yes
C(4) C(5) 1.510(2) . . yes
C(5) C(6) 1.399(2) . . yes
C(5) C(10) 1.406(2) . . yes
C(6) C(7) 1.388(3) . . yes
C(7) C(8) 1.385(3) . . yes
C(8) C(9) 1.391(2) . . yes
C(9) C(10) 1.389(2) . . yes
C(11) C(12) 1.393(2) . . yes
C(11) C(16) 1.398(2) . . yes
C(12) C(13) 1.392(2) . . yes
C(13) C(14) 1.405(3) . . yes
C(14) C(15) 1.406(2) . . yes
C(15) C(16) 1.385(2) . . yes
C(19) C(20) 1.402(2) . . yes
C(19) C(24) 1.396(2) . . yes
C(20) C(21) 1.389(2) . . yes
C(21) C(22) 1.408(2) . . yes
C(22) C(23) 1.403(2) . . yes
C(23) C(24) 1.388(2) . . yes

loop_
_geom_contact_atom_site_label_1
_geom_contact_atom_site_label_2
_geom_contact_distance
_geom_contact_site_symmetry_1
_geom_contact_site_symmetry_2
_geom_contact_publ_flag
N(2) N(4) 3.436(2) . 4_544 ?
N(3) C(23) 3.378(2) . 4_545 ?
N(4) C(26) 3.214(2) . 4_445 ?
N(4) C(25) 3.439(3) . 2_353 ?
N(4) C(18) 3.546(3) . 3_353 ?
N(4) C(26) 3.595(3) . 2_353 ?
C(3) C(7) 3.535(3) . 4_545 ?
C(7) C(18) 3.349(3) . 3_353 ?
C(8) C(18) 3.481(3) . 3_353 ?
C(9) C(21) 3.534(2) . 4_444 ?
C(13) C(25) 3.404(2) . 4_444 ?
C(14) C(25) 3.440(2) . 4_444 ?

loop_
_geom_torsion_atom_site_label_1
_geom_torsion_atom_site_label_2
_geom_torsion_atom_site_label_3
_geom_torsion_atom_site_label_4
_geom_torsion
_geom_torsion_site_symmetry_1
_geom_torsion_site_symmetry_2
_geom_torsion_site_symmetry_3
_geom_torsion_site_symmetry_4
_geom_torsion_publ_flag
N(1) C(14) C(13) C(12) 178.2(2) 1_555 1_555 1_555 1_555 yes
N(1) C(14) C(15) C(16) -178.7(2) 1_555 1_555 1_555 1_555 yes
N(2) C(22) C(21) C(20) 175.4(2) 1_555 1_555 1_555 1_555 yes
N(2) C(22) C(23) C(24) -175.9(2) 1_555 1_555 1_555 1_555 yes
N(3) C(27) C(2) C(1) 161(3) 1_555 1_555 1_555 1_555 yes
N(3) C(27) C(2) C(3) -74(3) 1_555 1_555 1_555 1_555 yes
N(3) C(27) C(2) C(28) 40(3) 1_555 1_555 1_555 1_555 yes
N(4) C(28) C(2) C(1) 163(2) 1_555 1_555 1_555 1_555 yes
N(4) C(28) C(2) C(3) 43(2) 1_555 1_555 1_555 1_555 yes
N(4) C(28) C(2) C(27) -74(2) 1_555 1_555 1_555 1_555 yes
C(1) C(2) C(3) C(4) -47.4(2) 1_555 1_555 1_555 1_555 yes
C(1) C(10) C(5) C(4) -3.4(2) 1_555 1_555 1_555 1_555 yes
C(1) C(10) C(5) C(6) 178.7(1) 1_555 1_555 1_555 1_555 yes
C(1) C(10) C(9) C(8) 179.1(2) 1_555 1_555 1_555 1_555 yes
C(1) C(11) C(12) C(13) -178.3(1) 1_555 1_555 1_555 1_555 yes
C(1) C(11) C(16) C(15) 177.9(2) 1_555 1_555 1_555 1_555 yes
C(1) C(19) C(20) C(21) -174.9(1) 1_555 1_555 1_555 1_555 yes
C(1) C(19) C(24) C(23) 174.5(2) 1_555 1_555 1_555 1_555 yes
C(2) C(1) C(10) C(5) -44.1(2) 1_555 1_555 1_555 1_555 yes
C(2) C(1) C(10) C(9) 136.3(2) 1_555 1_555 1_555 1_555 yes
C(2) C(1) C(11) C(12) 137.2(1) 1_555 1_555 1_555 1_555 yes
C(2) C(1) C(11) C(16) -43.5(2) 1_555 1_555 1_555 1_555 yes
C(2) C(1) C(19) C(20) -54.1(2) 1_555 1_555 1_555 1_555 yes
C(2) C(1) C(19) C(24) 131.7(2) 1_555 1_555 1_555 1_555 yes
C(2) C(3) C(4) C(5) -2.0(2) 1_555 1_555 1_555 1_555 yes
C(3) C(2) C(1) C(10) 70.1(1) 1_555 1_555 1_555 1_555 yes
C(3) C(2) C(1) C(11) -168.3(1) 1_555 1_555 1_555 1_555 yes
C(3) C(2) C(1) C(19) -46.3(2) 1_555 1_555 1_555 1_555 yes
C(3) C(4) C(5) C(6) -152.2(2) 1_555 1_555 1_555 1_555 yes
C(3) C(4) C(5) C(10) 29.9(2) 1_555 1_555 1_555 1_555 yes
C(4) C(3) C(2) C(27) -172.9(1) 1_555 1_555 1_555 1_555 yes
C(4) C(3) C(2) C(28) 73.2(2) 1_555 1_555 1_555 1_555 yes
C(4) C(5) C(6) C(7) -175.6(2) 1_555 1_555 1_555 1_555 yes
C(4) C(5) C(10) C(9) 176.2(2) 1_555 1_555 1_555 1_555 yes
C(5) C(6) C(7) C(8) -0.8(3) 1_555 1_555 1_555 1_555 yes
C(5) C(10) C(1) C(11) -164.3(1) 1_555 1_555 1_555 1_555 yes
C(5) C(10) C(1) C(19) 72.5(2) 1_555 1_555 1_555 1_555 yes
C(5) C(10) C(9) C(8) -0.4(2) 1_555 1_555 1_555 1_555 yes
C(6) C(5) C(10) C(9) -1.7(2) 1_555 1_555 1_555 1_555 yes
C(6) C(7) C(8) C(9) -1.4(3) 1_555 1_555 1_555 1_555 yes
C(7) C(6) C(5) C(10) 2.4(3) 1_555 1_555 1_555 1_555 yes
C(7) C(8) C(9) C(10) 2.0(3) 1_555 1_555 1_555 1_555 yes
C(9) C(10) C(1) C(11) 16.1(2) 1_555 1_555 1_555 1_555 yes
C(9) C(10) C(1) C(19) -107.1(2) 1_555 1_555 1_555 1_555 yes
C(10) C(1) C(2) C(27) -165.8(1) 1_555 1_555 1_555 1_555 yes
C(10) C(1) C(2) C(28) -48.0(2) 1_555 1_555 1_555 1_555 yes
C(10) C(1) C(11) C(12) -107.7(2) 1_555 1_555 1_555 1_555 yes
C(10) C(1) C(11) C(16) 71.6(2) 1_555 1_555 1_555 1_555 yes
C(10) C(1) C(19) C(20) -166.0(1) 1_555 1_555 1_555 1_555 yes
C(10) C(1) C(19) C(24) 19.7(2) 1_555 1_555 1_555 1_555 yes
C(11) C(1) C(2) C(27) -44.2(2) 1_555 1_555 1_555 1_555 yes
C(11) C(1) C(2) C(28) 73.7(2) 1_555 1_555 1_555 1_555 yes
C(11) C(1) C(19) C(20) 68.7(2) 1_555 1_555 1_555 1_555 yes
C(11) C(1) C(19) C(24) -105.5(2) 1_555 1_555 1_555 1_555 yes
C(11) C(12) C(13) C(14) 0.1(3) 1_555 1_555 1_555 1_555 yes
C(11) C(16) C(15) C(14) 0.7(3) 1_555 1_555 1_555 1_555 yes
C(12) C(11) C(1) C(19) 15.3(2) 1_555 1_555 1_555 1_555 yes
C(12) C(11) C(16) C(15) -2.8(2) 1_555 1_555 1_555 1_555 yes
C(12) C(13) C(14) C(15) -2.3(2) 1_555 1_555 1_555 1_555 yes
C(13) C(12) C(11) C(16) 2.4(2) 1_555 1_555 1_555 1_555 yes
C(13) C(14) N(1) C(17) 2.9(3) 1_555 1_555 1_555 1_555 yes
C(13) C(14) N(1) C(18) -173.1(2) 1_555 1_555 1_555 1_555 yes
C(13) C(14) C(15) C(16) 1.8(3) 1_555 1_555 1_555 1_555 yes
C(15) C(14) N(1) C(17) -176.6(2) 1_555 1_555 1_555 1_555 yes
C(15) C(14) N(1) C(18) 7.4(3) 1_555 1_555 1_555 1_555 yes
C(16) C(11) C(1) C(19) -165.4(1) 1_555 1_555 1_555 1_555 yes
C(19) C(1) C(2) C(27) 77.8(2) 1_555 1_555 1_555 1_555 yes
C(19) C(1) C(2) C(28) -164.4(1) 1_555 1_555 1_555 1_555 yes
C(19) C(20) C(21) C(22) 1.2(3) 1_555 1_555 1_555 1_555 yes
C(19) C(24) C(23) C(22) -0.3(3) 1_555 1_555 1_555 1_555 yes
C(20) C(19) C(24) C(23) -0.1(2) 1_555 1_555 1_555 1_555 yes
C(20) C(21) C(22) C(23) -1.6(2) 1_555 1_555 1_555 1_555 yes
C(21) C(20) C(19) C(24) -0.3(2) 1_555 1_555 1_555 1_555 yes
C(21) C(22) N(2) C(25) 16.1(3) 1_555 1_555 1_555 1_555 yes
C(21) C(22) N(2) C(26) 172.8(2) 1_555 1_555 1_555 1_555 yes
C(21) C(22) C(23) C(24) 1.1(2) 1_555 1_555 1_555 1_555 yes
C(23) C(22) N(2) C(25) -167.0(2) 1_555 1_555 1_555 1_555 yes
C(23) C(22) N(2) C(26) -10.3(3) 1_555 1_555 1_555 1_555 yes

loop_
_cod_related_entry_id
_cod_related_entry_database
_cod_related_entry_code
1 ChemSpider 9201384
